data_1551079
loop_
_publ_author_name
'Mukhopadhyay, Pritam'
'Kumar, sharvan'
'Shukla, Jyoti'
'Mandal, Kalyanshis'
'Kumar, Yogendra'
'Prakash, Ravi'
'Ram, Panch'

_publ_section_title
;
 Doubly-Zwitterionic, Di-reduced, Highly Electron-Rich, Air-Stable
 Naphthalenediimides: Redox-Switchable Islands of Aromatic-Antiaromatic
 States
;
_journal_name_full 'Chemical Science'
_journal_paper_doi 10.1039/C9SC00962K
_journal_year 2019
_chemical_formula_moiety 'C74 H66 N2 O4 P2, 2(B F4)'
_chemical_formula_sum 'C74 H66 B2 F8 N2 O4 P2'
_chemical_formula_weight 1282.84
_chemical_melting_point_gt 573.15
_chemical_name_common 'Triphenyldiphosphonium NDI dication'
_chemical_name_systematic
;'N,N-di-2,6-diisopropylphenyl-2,6-triphenylldiphosphonium-naphthalene-l,4,5,8-tetracarboxylic acid bisimide-bis-tetrafluoroborate'
 ?
;
_space_group_crystal_system monoclinic
_space_group_IT_number 14
_space_group_name_Hall '-P 2yn'
_space_group_name_H-M_alt 'P 1 21/n 1'
_symmetry_space_group_name_Hall '-P 2yn'
_symmetry_space_group_name_H-M 'P 1 21/n 1'
_atom_sites_solution_hydrogens geom
_audit_creation_method SHELXL-2014
_audit_update_record
;
2018-07-05 deposited with the CCDC.    2019-05-21 downloaded from the CCDC.
;
_cell_angle_alpha 90
_cell_angle_beta 98.559(4)
_cell_angle_gamma 90
_cell_formula_units_Z 2
_cell_length_a 11.5670(16)
_cell_length_b 17.559(3)
_cell_length_c 15.777(2)
_cell_measurement_reflns_used 9904
_cell_measurement_temperature 100(2)
_cell_measurement_theta_max 28.20
_cell_measurement_theta_min 2.32
_cell_volume 3168.7(8)
_computing_cell_refinement 'Bruker SAINT'
_computing_data_collection 'Bruker APEX2'
_computing_data_reduction 'Bruker SAINT'
_computing_molecular_graphics 'Bruker SHELXTL'
_computing_publication_material 'Bruker SHELXTL'
_computing_structure_refinement 'SHELXL-2014 (Sheldrick, 2014)'
_computing_structure_solution 'SHELXS-97 (Sheldrick 2008)'
_diffrn_ambient_temperature 100(2)
_diffrn_measured_fraction_theta_full 0.999
_diffrn_measured_fraction_theta_max 0.990
_diffrn_measurement_device_type 'Bruker APEX-II CMOS'
_diffrn_measurement_method '\f and \w scans'
_diffrn_radiation_type MoK\a
_diffrn_radiation_wavelength 0.71073
_diffrn_reflns_av_R_equivalents 0.1606
_diffrn_reflns_av_unetI/netI 0.1108
_diffrn_reflns_Laue_measured_fraction_full 0.999
_diffrn_reflns_Laue_measured_fraction_max 0.990
_diffrn_reflns_limit_h_max 15
_diffrn_reflns_limit_h_min -15
_diffrn_reflns_limit_k_max 23
_diffrn_reflns_limit_k_min -23
_diffrn_reflns_limit_l_max 21
_diffrn_reflns_limit_l_min -19
_diffrn_reflns_number 64232
_diffrn_reflns_point_group_measured_fraction_full 0.999
_diffrn_reflns_point_group_measured_fraction_max 0.990
_diffrn_reflns_theta_full 25.242
_diffrn_reflns_theta_max 28.457
_diffrn_reflns_theta_min 2.320
_exptl_absorpt_coefficient_mu 0.146
_exptl_absorpt_correction_type multi-scan
_exptl_absorpt_process_details SADABS
_exptl_crystal_colour yellow
_exptl_crystal_density_diffrn 1.345
_exptl_crystal_description block
_exptl_crystal_F_000 1336
_exptl_crystal_size_max 0.220
_exptl_crystal_size_mid 0.160
_exptl_crystal_size_min 0.080
_exptl_transmission_factor_max 0.990
_exptl_transmission_factor_min 0.977
_refine_diff_density_max 0.651
_refine_diff_density_min -0.720
_refine_diff_density_rms 0.089
_refine_ls_extinction_method none
_refine_ls_goodness_of_fit_ref 1.209
_refine_ls_hydrogen_treatment constr
_refine_ls_matrix_type full
_refine_ls_number_parameters 419
_refine_ls_number_reflns 7921
_refine_ls_number_restraints 0
_refine_ls_restrained_S_all 1.209
_refine_ls_R_factor_all 0.1548
_refine_ls_R_factor_gt 0.0835
_refine_ls_shift/su_max 0.001
_refine_ls_shift/su_mean 0.000
_refine_ls_structure_factor_coef Fsqd
_refine_ls_weighting_details 'w=1/[\s^2^(Fo^2^)+(0.1000P)^2^+0.6977P] where P=(Fo^2^+2Fc^2^)/3'
_refine_ls_weighting_scheme calc
_refine_ls_wR_factor_gt 0.1996
_refine_ls_wR_factor_ref 0.2258
_reflns_Friedel_coverage 0.000
_reflns_number_gt 4780
_reflns_number_total 7921
_reflns_threshold_expression 'I > 2\s(I)'
_cod_data_source_file c9sc00962k2.cif
_cod_data_source_block PMSK40_0m_a
_cod_depositor_comments
;
The following automatic conversions were performed:

'_chemical_melting_point' tag was changed to
'_chemical_melting_point_gt' since the value was specified as 'more
than' ('>') a certain temperature. The value '>300 \%C' was changed
to '573.15' - it was converted from degrees Celsius(C) to Kelvins(K).

Automatic conversion script
Id: cif_fix_values 4973 2017-02-22 13:04:09Z antanas 
;
_cod_original_cell_volume 3168.6(8)
_cod_database_code 1551079
_shelx_space_group_comment
;
The symmetry employed for this shelxl refinement is uniquely defined
by the following loop, which should always be used as a source of
symmetry information in preference to the above space-group names.
They are only intended as comments.
;
_shelx_estimated_absorpt_t_min 0.969
_shelx_estimated_absorpt_t_max 0.988
_shelxl_version_number 2014-3

loop_
_space_group_symop_operation_xyz
'x, y, z'
'-x+1/2, y+1/2, -z+1/2'
'-x, -y, -z'
'x-1/2, -y-1/2, z-1/2'

loop_
_atom_site_label
_atom_site_type_symbol
_atom_site_fract_x
_atom_site_fract_y
_atom_site_fract_z
_atom_site_U_iso_or_equiv
_atom_site_adp_type
_atom_site_occupancy
_atom_site_site_symmetry_order
_atom_site_calc_flag
_atom_site_refinement_flags_posn
_atom_site_refinement_flags_adp
P1 P 0.69775(7) 0.66875(4) 0.38129(5) 0.0143(2) Uani 1 1 d . .
O1 O 0.48806(18) 0.38472(12) 0.73083(13) 0.0169(5) Uani 1 1 d . .
O2 O 0.7680(2) 0.55826(13) 0.69700(14) 0.0249(6) Uani 1 1 d . .
N1 N 0.6291(2) 0.47044(14) 0.71425(15) 0.0154(6) Uani 1 1 d . .
F2 F 0.7093(2) 0.41468(16) 0.45106(17) 0.0683(9) Uani 1 1 d . .
F4 F 0.7358(2) 0.34110(17) 0.34185(19) 0.0731(9) Uani 1 1 d . .
C1 C 0.5273(3) 0.55736(16) 0.40491(18) 0.0132(6) Uani 1 1 d . .
C8 C 0.6904(3) 0.45696(18) 0.80074(19) 0.0165(7) Uani 1 1 d . .
F3 F 0.5751(3) 0.40556(19) 0.3351(2) 0.0896(11) Uani 1 1 d . .
C4 C 0.6260(3) 0.53402(17) 0.57594(19) 0.0157(7) Uani 1 1 d . .
C5 C 0.4751(3) 0.50609(16) 0.45688(18) 0.0140(6) Uani 1 1 d . .
C6 C 0.5285(3) 0.42968(17) 0.68477(19) 0.0151(7) Uani 1 1 d . .
C26 C 0.5951(3) 0.74599(17) 0.36364(19) 0.0163(7) Uani 1 1 d . .
C2 C 0.6286(3) 0.59603(17) 0.43931(19) 0.0150(7) Uani 1 1 d . .
C3 C 0.6769(3) 0.58374(16) 0.52520(19) 0.0150(7) Uani 1 1 d . .
H3 H 0.7459 0.6102 0.5487 0.018 Uiso 1 1 calc R U
C7 C 0.6814(3) 0.52400(18) 0.66595(19) 0.0188(7) Uani 1 1 d . .
C20 C 0.8241(3) 0.70190(18) 0.45267(19) 0.0168(7) Uani 1 1 d . .
C27 C 0.5245(3) 0.75780(18) 0.4270(2) 0.0220(7) Uani 1 1 d . .
H27 H 0.5303 0.7250 0.4753 0.026 Uiso 1 1 calc R U
C32 C 0.7566(3) 0.62981(19) 0.2914(2) 0.0202(7) Uani 1 1 d . .
C11 C 0.8244(3) 0.43972(19) 0.9575(2) 0.0251(8) Uani 1 1 d . .
H11 H 0.8730 0.4350 1.0114 0.030 Uiso 1 1 calc R U
C28 C 0.4461(3) 0.8178(2) 0.4187(2) 0.0271(8) Uani 1 1 d . .
H28 H 0.4001 0.8274 0.4626 0.033 Uiso 1 1 calc R U
C10 C 0.8369(3) 0.38975(19) 0.8928(2) 0.0219(7) Uani 1 1 d . .
H10 H 0.8933 0.3502 0.9027 0.026 Uiso 1 1 calc R U
C9 C 0.7682(3) 0.39605(19) 0.8125(2) 0.0206(7) Uani 1 1 d . .
C12 C 0.7412(3) 0.49717(19) 0.9450(2) 0.0240(8) Uani 1 1 d . .
H12 H 0.7313 0.5300 0.9912 0.029 Uiso 1 1 calc R U
C13 C 0.6722(3) 0.50741(18) 0.86588(19) 0.0183(7) Uani 1 1 d . .
C25 C 0.8215(3) 0.76911(19) 0.4978(2) 0.0248(8) Uani 1 1 d . .
H25 H 0.7531 0.7998 0.4899 0.030 Uiso 1 1 calc R U
C31 C 0.5847(3) 0.79261(19) 0.2922(2) 0.0245(8) Uani 1 1 d . .
H31 H 0.6328 0.7845 0.2492 0.029 Uiso 1 1 calc R U
C29 C 0.4345(3) 0.8638(2) 0.3470(2) 0.0273(8) Uani 1 1 d . .
H29 H 0.3790 0.9040 0.3409 0.033 Uiso 1 1 calc R U
C23 C 1.0176(3) 0.7478(2) 0.5658(2) 0.0323(9) Uani 1 1 d . .
H23 H 1.0843 0.7642 0.6040 0.039 Uiso 1 1 calc R U
C21 C 0.9249(3) 0.6573(2) 0.4644(2) 0.0276(8) Uani 1 1 d . .
H21 H 0.9275 0.6114 0.4330 0.033 Uiso 1 1 calc R U
C15 C 0.7758(3) 0.3372(2) 0.7425(2) 0.0274(8) Uani 1 1 d . .
H15 H 0.6964 0.3335 0.7078 0.033 Uiso 1 1 calc R U
C30 C 0.5036(3) 0.8513(2) 0.2838(2) 0.0289(8) Uani 1 1 d . .
H30 H 0.4954 0.8831 0.2346 0.035 Uiso 1 1 calc R U
C33 C 0.8039(3) 0.6785(2) 0.2365(2) 0.0322(9) Uani 1 1 d . .
H33 H 0.8014 0.7321 0.2442 0.039 Uiso 1 1 calc R U
C14 C 0.5810(3) 0.56919(19) 0.8521(2) 0.0256(8) Uani 1 1 d . .
H14 H 0.5721 0.5849 0.7905 0.031 Uiso 1 1 calc R U
C24 C 0.9181(3) 0.7918(2) 0.5545(2) 0.0292(8) Uani 1 1 d . .
H24 H 0.9158 0.8379 0.5857 0.035 Uiso 1 1 calc R U
C22 C 1.0213(3) 0.6798(2) 0.5218(2) 0.0336(9) Uani 1 1 d . .
H22 H 1.0894 0.6488 0.5309 0.040 Uiso 1 1 calc R U
C37 C 0.7631(3) 0.5510(2) 0.2822(3) 0.0347(9) Uani 1 1 d . .
H37 H 0.7311 0.5180 0.3203 0.042 Uiso 1 1 calc R U
C17 C 0.6127(4) 0.6401(2) 0.9072(2) 0.0356(9) Uani 1 1 d . .
H17A H 0.6101 0.6279 0.9675 0.053 Uiso 1 1 calc R U
H17B H 0.5567 0.6809 0.8888 0.053 Uiso 1 1 calc R U
H17C H 0.6917 0.6570 0.9006 0.053 Uiso 1 1 calc R U
F1 F 0.6000(4) 0.3116(2) 0.4230(3) 0.1289(16) Uani 1 1 d . .
B1 B 0.6560(4) 0.3666(2) 0.3901(3) 0.0261(9) Uani 1 1 d . .
C19 C 0.8596(4) 0.3620(2) 0.6822(2) 0.0419(10) Uani 1 1 d . .
H19A H 0.8335 0.4106 0.6555 0.063 Uiso 1 1 calc R U
H19B H 0.8613 0.3232 0.6377 0.063 Uiso 1 1 calc R U
H19C H 0.9382 0.3680 0.7146 0.063 Uiso 1 1 calc R U
C18 C 0.8081(4) 0.2570(2) 0.7787(3) 0.0393(10) Uani 1 1 d . .
H18A H 0.8897 0.2568 0.8066 0.059 Uiso 1 1 calc R U
H18B H 0.7981 0.2199 0.7318 0.059 Uiso 1 1 calc R U
H18C H 0.7570 0.2435 0.8207 0.059 Uiso 1 1 calc R U
C34 C 0.8551(4) 0.6477(3) 0.1700(2) 0.0459(12) Uani 1 1 d . .
H34 H 0.8855 0.6803 0.1306 0.055 Uiso 1 1 calc R U
C36 C 0.8171(3) 0.5216(3) 0.2161(3) 0.0529(14) Uani 1 1 d . .
H36 H 0.8229 0.4681 0.2093 0.064 Uiso 1 1 calc R U
C16 C 0.4635(3) 0.5399(2) 0.8699(3) 0.0438(11) Uani 1 1 d . .
H16A H 0.4393 0.4966 0.8322 0.066 Uiso 1 1 calc R U
H16B H 0.4051 0.5806 0.8591 0.066 Uiso 1 1 calc R U
H16C H 0.4701 0.5236 0.9298 0.066 Uiso 1 1 calc R U
C35 C 0.8620(4) 0.5697(3) 0.1612(3) 0.0521(13) Uani 1 1 d . .
H35 H 0.8984 0.5491 0.1161 0.063 Uiso 1 1 calc R U

loop_
_atom_site_aniso_label
_atom_site_aniso_U_11
_atom_site_aniso_U_22
_atom_site_aniso_U_33
_atom_site_aniso_U_23
_atom_site_aniso_U_13
_atom_site_aniso_U_12
P1 0.0162(4) 0.0132(4) 0.0125(4) 0.0007(3) -0.0014(3) -0.0010(3)
O1 0.0202(12) 0.0152(11) 0.0139(11) 0.0030(9) -0.0022(9) -0.0024(9)
O2 0.0247(13) 0.0302(13) 0.0159(12) 0.0041(10) -0.0093(10) -0.0139(11)
N1 0.0191(14) 0.0154(13) 0.0092(12) 0.0040(10) -0.0063(11) -0.0013(11)
F2 0.0607(18) 0.077(2) 0.0589(18) -0.0292(15) -0.0180(14) 0.0285(15)
F4 0.0572(18) 0.086(2) 0.077(2) -0.0416(17) 0.0140(16) -0.0076(16)
C1 0.0145(16) 0.0132(15) 0.0102(15) -0.0018(12) -0.0041(12) 0.0000(13)
C8 0.0156(16) 0.0204(16) 0.0116(15) 0.0037(13) -0.0045(12) -0.0049(13)
F3 0.093(2) 0.096(2) 0.068(2) -0.0246(18) -0.0267(18) 0.034(2)
C4 0.0164(16) 0.0161(16) 0.0130(15) -0.0004(12) -0.0033(12) 0.0007(13)
C5 0.0161(16) 0.0104(14) 0.0135(15) -0.0002(12) -0.0043(12) 0.0006(12)
C6 0.0157(16) 0.0141(15) 0.0147(16) -0.0011(13) -0.0007(13) 0.0022(13)
C26 0.0176(16) 0.0134(15) 0.0159(16) -0.0003(13) -0.0047(13) -0.0008(13)
C2 0.0185(17) 0.0122(15) 0.0135(15) 0.0019(12) -0.0007(13) -0.0003(13)
C3 0.0155(16) 0.0128(15) 0.0150(15) 0.0008(12) -0.0032(13) -0.0021(13)
C7 0.0208(18) 0.0190(17) 0.0154(16) 0.0006(13) -0.0014(13) -0.0014(14)
C20 0.0173(16) 0.0183(16) 0.0139(16) 0.0030(13) -0.0009(13) -0.0053(13)
C27 0.0238(19) 0.0192(17) 0.0211(18) 0.0007(14) -0.0029(14) 0.0020(14)
C32 0.0154(17) 0.0265(18) 0.0173(17) -0.0035(14) -0.0030(13) 0.0018(14)
C11 0.029(2) 0.0274(19) 0.0148(17) 0.0030(14) -0.0093(14) -0.0051(16)
C28 0.0252(19) 0.032(2) 0.0224(18) -0.0038(15) -0.0030(15) 0.0064(16)
C10 0.0199(18) 0.0227(18) 0.0208(17) 0.0046(14) -0.0043(14) 0.0034(14)
C9 0.0234(18) 0.0215(17) 0.0156(16) 0.0017(13) -0.0014(14) -0.0019(14)
C12 0.034(2) 0.0208(18) 0.0149(17) -0.0010(14) -0.0029(15) -0.0044(16)
C13 0.0211(17) 0.0165(16) 0.0161(16) 0.0023(13) -0.0008(13) -0.0040(13)
C25 0.0228(19) 0.0247(19) 0.0252(19) -0.0052(15) -0.0018(15) -0.0007(15)
C31 0.029(2) 0.0242(19) 0.0196(18) 0.0034(14) 0.0017(15) 0.0050(15)
C29 0.026(2) 0.0254(18) 0.028(2) 0.0010(16) -0.0050(16) 0.0066(16)
C23 0.023(2) 0.050(2) 0.0209(19) 0.0016(18) -0.0049(15) -0.0166(19)
C21 0.0240(19) 0.029(2) 0.0278(19) -0.0006(16) -0.0023(15) 0.0029(16)
C15 0.0263(19) 0.033(2) 0.0213(18) -0.0028(16) -0.0029(15) 0.0091(16)
C30 0.033(2) 0.0269(19) 0.0233(19) 0.0093(15) -0.0064(16) 0.0060(16)
C33 0.024(2) 0.051(2) 0.0212(18) 0.0092(17) 0.0024(15) 0.0111(18)
C14 0.030(2) 0.0260(18) 0.0197(18) -0.0025(15) -0.0006(15) 0.0032(16)
C24 0.030(2) 0.030(2) 0.0262(19) -0.0099(16) -0.0004(16) -0.0103(17)
C22 0.022(2) 0.048(2) 0.027(2) 0.0031(18) -0.0056(16) 0.0019(18)
C37 0.023(2) 0.031(2) 0.051(2) -0.0153(19) 0.0058(18) -0.0042(17)
C17 0.041(2) 0.025(2) 0.041(2) -0.0039(17) 0.0058(19) 0.0012(18)
F1 0.180(4) 0.110(3) 0.114(3) 0.001(2) 0.080(3) -0.052(3)
B1 0.026(2) 0.024(2) 0.027(2) -0.0028(18) -0.0010(18) 0.0110(18)
C19 0.049(3) 0.049(3) 0.028(2) -0.0026(19) 0.0073(19) 0.006(2)
C18 0.052(3) 0.026(2) 0.038(2) -0.0069(17) 0.000(2) 0.0020(19)
C34 0.030(2) 0.085(4) 0.023(2) 0.003(2) 0.0050(17) 0.009(2)
C36 0.020(2) 0.054(3) 0.083(4) -0.049(3) 0.003(2) -0.005(2)
C16 0.029(2) 0.040(2) 0.060(3) -0.011(2) -0.002(2) 0.0016(19)
C35 0.028(2) 0.091(4) 0.036(2) -0.040(3) -0.0017(19) -0.004(2)

loop_
_atom_type_symbol
_atom_type_description
_atom_type_scat_dispersion_real
_atom_type_scat_dispersion_imag
_atom_type_scat_source
C C 0.0033 0.0016 'International Tables Vol C Tables 4.2.6.8 and 6.1.1.4'
H H 0.0000 0.0000 'International Tables Vol C Tables 4.2.6.8 and 6.1.1.4'
B B 0.0013 0.0007 'International Tables Vol C Tables 4.2.6.8 and 6.1.1.4'
N N 0.0061 0.0033 'International Tables Vol C Tables 4.2.6.8 and 6.1.1.4'
O O 0.0106 0.0060 'International Tables Vol C Tables 4.2.6.8 and 6.1.1.4'
F F 0.0171 0.0103 'International Tables Vol C Tables 4.2.6.8 and 6.1.1.4'
P P 0.1023 0.0942 'International Tables Vol C Tables 4.2.6.8 and 6.1.1.4'

loop_
_geom_angle_atom_site_label_1
_geom_angle_atom_site_label_2
_geom_angle_atom_site_label_3
_geom_angle
_geom_angle_site_symmetry_1
_geom_angle_site_symmetry_3
C26 P1 C32 118.96(15) . .
C26 P1 C20 107.97(14) . .
C32 P1 C20 104.40(15) . .
C26 P1 C2 106.10(14) . .
C32 P1 C2 112.05(15) . .
C20 P1 C2 106.71(14) . .
C6 N1 C7 124.9(2) . .
C6 N1 C8 119.8(2) . .
C7 N1 C8 115.3(2) . .
C2 C1 C5 119.5(3) . .
C2 C1 C6 121.2(3) . 3_666
C5 C1 C6 119.3(3) . 3_666
C9 C8 C13 123.7(3) . .
C9 C8 N1 117.6(3) . .
C13 C8 N1 118.6(3) . .
C3 C4 C5 120.8(3) . 3_666
C3 C4 C7 118.2(3) . .
C5 C4 C7 121.0(3) 3_666 .
C4 C5 C1 120.8(3) 3_666 .
C4 C5 C5 118.7(3) 3_666 3_666
C1 C5 C5 120.5(3) . 3_666
O1 C6 N1 121.0(3) . .
O1 C6 C1 121.3(3) . 3_666
N1 C6 C1 117.7(3) . 3_666
C31 C26 C27 120.4(3) . .
C31 C26 P1 123.2(2) . .
C27 C26 P1 116.4(2) . .
C1 C2 C3 119.5(3) . .
C1 C2 P1 123.5(2) . .
C3 C2 P1 116.8(2) . .
C4 C3 C2 121.1(3) . .
C4 C3 H3 119.4 . .
C2 C3 H3 119.4 . .
O2 C7 N1 120.8(3) . .
O2 C7 C4 123.0(3) . .
N1 C7 C4 116.2(3) . .
C25 C20 C21 119.6(3) . .
C25 C20 P1 121.3(3) . .
C21 C20 P1 119.1(3) . .
C28 C27 C26 119.3(3) . .
C28 C27 H27 120.3 . .
C26 C27 H27 120.3 . .
C33 C32 C37 120.9(3) . .
C33 C32 P1 119.3(3) . .
C37 C32 P1 119.5(3) . .
C10 C11 C12 120.5(3) . .
C10 C11 H11 119.8 . .
C12 C11 H11 119.8 . .
C29 C28 C27 120.4(3) . .
C29 C28 H28 119.8 . .
C27 C28 H28 119.8 . .
C11 C10 C9 121.1(3) . .
C11 C10 H10 119.5 . .
C9 C10 H10 119.5 . .
C8 C9 C10 116.8(3) . .
C8 C9 C15 122.0(3) . .
C10 C9 C15 121.2(3) . .
C11 C12 C13 121.1(3) . .
C11 C12 H12 119.5 . .
C13 C12 H12 119.5 . .
C12 C13 C8 116.7(3) . .
C12 C13 C14 121.3(3) . .
C8 C13 C14 122.0(3) . .
C20 C25 C24 120.2(3) . .
C20 C25 H25 119.9 . .
C24 C25 H25 119.9 . .
C26 C31 C30 119.5(3) . .
C26 C31 H31 120.2 . .
C30 C31 H31 120.2 . .
C28 C29 C30 120.1(3) . .
C28 C29 H29 120.0 . .
C30 C29 H29 120.0 . .
C24 C23 C22 120.4(3) . .
C24 C23 H23 119.8 . .
C22 C23 H23 119.8 . .
C22 C21 C20 120.2(3) . .
C22 C21 H21 119.9 . .
C20 C21 H21 119.9 . .
C19 C15 C9 111.8(3) . .
C19 C15 C18 110.5(3) . .
C9 C15 C18 112.8(3) . .
C19 C15 H15 107.1 . .
C9 C15 H15 107.1 . .
C18 C15 H15 107.1 . .
C29 C30 C31 120.3(3) . .
C29 C30 H30 119.9 . .
C31 C30 H30 119.9 . .
C32 C33 C34 118.9(4) . .
C32 C33 H33 120.5 . .
C34 C33 H33 120.5 . .
C13 C14 C16 110.9(3) . .
C13 C14 C17 113.6(3) . .
C16 C14 C17 108.4(3) . .
C13 C14 H14 107.9 . .
C16 C14 H14 107.9 . .
C17 C14 H14 107.9 . .
C23 C24 C25 120.2(3) . .
C23 C24 H24 119.9 . .
C25 C24 H24 119.9 . .
C23 C22 C21 119.4(4) . .
C23 C22 H22 120.3 . .
C21 C22 H22 120.3 . .
C36 C37 C32 118.9(4) . .
C36 C37 H37 120.6 . .
C32 C37 H37 120.6 . .
C14 C17 H17A 109.5 . .
C14 C17 H17B 109.5 . .
H17A C17 H17B 109.5 . .
C14 C17 H17C 109.5 . .
H17A C17 H17C 109.5 . .
H17B C17 H17C 109.5 . .
F1 B1 F2 112.1(4) . .
F1 B1 F4 113.4(4) . .
F2 B1 F4 109.2(3) . .
F1 B1 F3 106.8(4) . .
F2 B1 F3 109.6(3) . .
F4 B1 F3 105.5(3) . .
C15 C19 H19A 109.5 . .
C15 C19 H19B 109.5 . .
H19A C19 H19B 109.5 . .
C15 C19 H19C 109.5 . .
H19A C19 H19C 109.5 . .
H19B C19 H19C 109.5 . .
C15 C18 H18A 109.5 . .
C15 C18 H18B 109.5 . .
H18A C18 H18B 109.5 . .
C15 C18 H18C 109.5 . .
H18A C18 H18C 109.5 . .
H18B C18 H18C 109.5 . .
C35 C34 C33 120.1(4) . .
C35 C34 H34 120.0 . .
C33 C34 H34 120.0 . .
C35 C36 C37 120.1(4) . .
C35 C36 H36 119.9 . .
C37 C36 H36 119.9 . .
C14 C16 H16A 109.5 . .
C14 C16 H16B 109.5 . .
H16A C16 H16B 109.5 . .
C14 C16 H16C 109.5 . .
H16A C16 H16C 109.5 . .
H16B C16 H16C 109.5 . .
C36 C35 C34 121.0(4) . .
C36 C35 H35 119.5 . .
C34 C35 H35 119.5 . .

loop_
_geom_bond_atom_site_label_1
_geom_bond_atom_site_label_2
_geom_bond_distance
_geom_bond_site_symmetry_2
P1 C26 1.797(3) .
P1 C32 1.797(3) .
P1 C20 1.803(3) .
P1 C2 1.824(3) .
O1 C6 1.213(3) .
O2 C7 1.208(4) .
N1 C6 1.386(4) .
N1 C7 1.403(4) .
N1 C8 1.460(4) .
F2 B1 1.357(5) .
F4 B1 1.357(5) .
C1 C2 1.393(4) .
C1 C5 1.412(4) .
C1 C6 1.483(4) 3_666
C8 C9 1.393(4) .
C8 C13 1.396(4) .
F3 B1 1.362(5) .
C4 C3 1.375(4) .
C4 C5 1.397(4) 3_666
C4 C7 1.479(4) .
C5 C4 1.397(4) 3_666
C5 C5 1.413(6) 3_666
C6 C1 1.483(4) 3_666
C26 C31 1.384(4) .
C26 C27 1.397(4) .
C2 C3 1.403(4) .
C3 H3 0.9500 .
C20 C25 1.381(4) .
C20 C21 1.394(5) .
C27 C28 1.384(5) .
C27 H27 0.9500 .
C32 C33 1.387(5) .
C32 C37 1.394(5) .
C11 C10 1.370(5) .
C11 C12 1.388(5) .
C11 H11 0.9500 .
C28 C29 1.380(5) .
C28 H28 0.9500 .
C10 C9 1.396(4) .
C10 H10 0.9500 .
C9 C15 1.524(5) .
C12 C13 1.390(4) .
C12 H12 0.9500 .
C13 C14 1.506(5) .
C25 C24 1.381(5) .
C25 H25 0.9500 .
C31 C30 1.387(5) .
C31 H31 0.9500 .
C29 C30 1.385(5) .
C29 H29 0.9500 .
C23 C24 1.376(5) .
C23 C22 1.385(5) .
C23 H23 0.9500 .
C21 C22 1.386(5) .
C21 H21 0.9500 .
C15 C19 1.520(5) .
C15 C18 1.545(5) .
C15 H15 1.0000 .
C30 H30 0.9500 .
C33 C34 1.389(5) .
C33 H33 0.9500 .
C14 C16 1.518(5) .
C14 C17 1.532(5) .
C14 H14 1.0000 .
C24 H24 0.9500 .
C22 H22 0.9500 .
C37 C36 1.392(5) .
C37 H37 0.9500 .
C17 H17A 0.9800 .
C17 H17B 0.9800 .
C17 H17C 0.9800 .
F1 B1 1.312(5) .
C19 H19A 0.9800 .
C19 H19B 0.9800 .
C19 H19C 0.9800 .
C18 H18A 0.9800 .
C18 H18B 0.9800 .
C18 H18C 0.9800 .
C34 C35 1.380(6) .
C34 H34 0.9500 .
C36 C35 1.366(7) .
C36 H36 0.9500 .
C16 H16A 0.9800 .
C16 H16B 0.9800 .
C16 H16C 0.9800 .
C35 H35 0.9500 .
